data_7222536
loop_
_publ_author_name
'Mattausch, H.J.'
'Borrmann, H.'
'Eger, R.'
'Kremer, R.K.'
'Simon, A.'

_publ_section_title
;
 Y7 I12 C2 N: Eine Verbindung aus Einheiten zweier Y6 (C2)Oktaeder und
 eines Y6 N2-Tetraederdoppels
;
_journal_name_full
;
Zeitschrift fuer Naturforschung, Teil B. Anorganische Chemie, Organische 
Chemie (42,1987-)
;
_journal_page_first 931
_journal_page_last 936
_journal_volume 50
_journal_year 1995
_chemical_formula_sum 'C2 I12 N Y7'
_chemical_name_systematic 'Y7 (C2) I12 N'
_space_group_IT_number 2
_symmetry_space_group_name_Hall '-P 1'
_symmetry_space_group_name_H-M 'P -1'
_cell_angle_alpha 101.366
_cell_angle_beta 92.758
_cell_angle_gamma 112.799
_cell_formula_units_Z 2
_cell_length_a 9.7124
_cell_length_b 10.303
_cell_length_c 16.735
_cell_volume 1499.079
_citation_journal_id_ASTM ZNBSEN
_cod_data_source_file Mattausch_ZNBSEN_1995_1698.cif
_cod_data_source_block C2I12N1Y7
_cod_original_formula_sum 'C2 I12 N1 Y7'
_cod_database_code 7222536

loop_
_symmetry_equiv_pos_as_xyz
x,y,z
-x,-y,-z

loop_
_atom_site_label
_atom_site_type_symbol
_atom_site_fract_x
_atom_site_fract_y
_atom_site_fract_z
_atom_site_occupancy
_atom_site_U_iso_or_equiv
N1 N-3 0.4403 0.4509 0.4153 1 0.0
Y7 Y+3 0.64268 0.44994 0.4802 1 0.0
Y6 Y+3 0.12932 0.11193 0.14227 1 0.0
I7 I-1 0.27033 0.71321 0.39078 1 0.0
I12 I-1 0.5651 0.75351 0.1968 1 0.0
I4 I-1 0.82172 0.15025 0.16301 1 0.0
Y5 Y+3 0.06091 0.43243 0.26394 1 0.0
I8 I-1 0.02515 0.31961 0.42568 1 0.0
Y1 Y+3 0.33726 0.45742 0.11209 1 0.0
Y3 Y+3 0.54872 0.24862 0.18941 1 0.0
I1 I-1 0.12367 0.19798 -0.02082 1 0.0
C2 C-3 0.3642 0.3179 0.215 1 0.0
I10 I-1 0.04537 -0.06191 0.26972 1 0.0
I5 I-1 0.61082 0.39875 0.04835 1 0.0
I9 I-1 -0.20927 0.53257 0.31206 1 0.0
Y4 Y+3 0.27932 0.23851 0.34885 1 0.0
I2 I-1 0.33906 -0.03289 0.0861 1 0.0
I11 I-1 0.29636 0.17828 0.53057 1 0.0
I6 I-1 0.54468 0.13973 0.35035 1 0.0
I3 I-1 0.09048 0.5727 0.124 1 0.0
C1 C-3 0.243 0.3613 0.2342 1 0.0
Y2 Y+3 0.48021 0.56864 0.31907 1 0.0
